data_4037814
loop_
_publ_author_name
'Xu, Xingyu'
'Huang, Shiqing'
'Zhang, Zengyu'
'Cao, Lei'
'Yan, Xiaoyu'

_publ_section_title
;
 Halogen-bonding-induced diverse aggregation of
 4,5-diiodo-1,2,3-triazolium salts with different anions
;
_journal_name_full 'Beilstein Journal of Organic Chemistry'
_journal_page_first 78
_journal_page_last 87
_journal_paper_doi 10.3762/bjoc.16.10
_journal_volume 16
_journal_year 2020
_chemical_formula_moiety '2(C20 H22 I2 N3), 4(C H2 Cl2), C10 H8 N2, 2(B F4)'
_chemical_formula_sum 'C54 H60 B2 Cl8 F8 I4 N8'
_chemical_formula_weight 1785.92
_space_group_crystal_system monoclinic
_space_group_IT_number 14
_space_group_name_Hall '-P 2ybc'
_space_group_name_H-M_alt 'P 1 21/c 1'
_atom_sites_solution_hydrogens geom
_atom_sites_solution_primary dual
_audit_creation_date 2019-04-27
_audit_creation_method
;
Olex2 1.2
(compiled 2018.05.29 svn.r3508 for OlexSys, GUI svn.r5506)
;
_cell_angle_alpha 90
_cell_angle_beta 92.369(2)
_cell_angle_gamma 90
_cell_formula_units_Z 4
_cell_length_a 18.1509(13)
_cell_length_b 18.7643(13)
_cell_length_c 20.4941(16)
_cell_measurement_reflns_used 9975
_cell_measurement_temperature 150(2)
_cell_measurement_theta_max 27.451
_cell_measurement_theta_min 2.266
_cell_volume 6974.1(9)
_computing_cell_refinement 'SAINT V8.38A (?, 2016)'
_computing_data_reduction 'SAINT V8.38A (?, 2016)'
_computing_molecular_graphics 'Olex2 (Dolomanov et al., 2009)'
_computing_publication_material 'Olex2 (Dolomanov et al., 2009)'
_computing_structure_refinement 'XL (Sheldrick, 2008)'
_computing_structure_solution 'XT (Sheldrick, 2015)'
_diffrn_ambient_temperature 149.97
_diffrn_measured_fraction_theta_full 0.992
_diffrn_measured_fraction_theta_max 0.990
_diffrn_measurement_device_type 'Bruker APEX-II CCD'
_diffrn_measurement_method '\f and \w scans'
_diffrn_radiation_type MoK\a
_diffrn_radiation_wavelength 0.71073
_diffrn_reflns_av_R_equivalents 0.0439
_diffrn_reflns_av_unetI/netI 0.0404
_diffrn_reflns_Laue_measured_fraction_full 0.992
_diffrn_reflns_Laue_measured_fraction_max 0.990
_diffrn_reflns_limit_h_max 23
_diffrn_reflns_limit_h_min -23
_diffrn_reflns_limit_k_max 24
_diffrn_reflns_limit_k_min -24
_diffrn_reflns_limit_l_max 26
_diffrn_reflns_limit_l_min -25
_diffrn_reflns_number 67328
_diffrn_reflns_point_group_measured_fraction_full 0.992
_diffrn_reflns_point_group_measured_fraction_max 0.990
_diffrn_reflns_theta_full 25.242
_diffrn_reflns_theta_max 27.544
_diffrn_reflns_theta_min 2.244
_diffrn_standards_number 0
_exptl_absorpt_coefficient_mu 2.156
_exptl_absorpt_correction_T_max 0.7456
_exptl_absorpt_correction_T_min 0.5633
_exptl_absorpt_correction_type multi-scan
_exptl_absorpt_process_details
'SADABS-2016/2 (Bruker,2016/2) was used for absorption correction. wR2(int) was 0.0849 before and 0.0567 after correction. The Ratio of minimum to maximum transmission is 0.7555. The \l/2 correction factor is Not present.'
_exptl_crystal_colour 'clear light colourless'
_exptl_crystal_colour_lustre clear
_exptl_crystal_colour_modifier light
_exptl_crystal_colour_primary colourless
_exptl_crystal_density_diffrn 1.701
_exptl_crystal_description block
_exptl_crystal_F_000 3480
_exptl_crystal_size_max 0.42
_exptl_crystal_size_mid 0.35
_exptl_crystal_size_min 0.31
_refine_diff_density_max 3.009
_refine_diff_density_min -2.192
_refine_diff_density_rms 0.201
_refine_ls_extinction_method none
_refine_ls_goodness_of_fit_ref 1.152
_refine_ls_hydrogen_treatment constr
_refine_ls_matrix_type full
_refine_ls_number_parameters 809
_refine_ls_number_reflns 15951
_refine_ls_number_restraints 54
_refine_ls_restrained_S_all 1.157
_refine_ls_R_factor_all 0.1121
_refine_ls_R_factor_gt 0.0965
_refine_ls_shift/su_max 0.001
_refine_ls_shift/su_mean 0.000
_refine_ls_structure_factor_coef Fsqd
_refine_ls_weighting_details 'w=1/[\s^2^(Fo^2^)+(0.0179P)^2^+172.3415P] where P=(Fo^2^+2Fc^2^)/3'
_refine_ls_weighting_scheme calc
_refine_ls_wR_factor_gt 0.2020
_refine_ls_wR_factor_ref 0.2088
_reflns_Friedel_coverage 0.000
_reflns_number_gt 13187
_reflns_number_total 15951
_reflns_threshold_expression 'I > 2\s(I)'
_cod_data_source_file mo_XXY1891_0m_a.cif
_cod_data_source_block mo_xxy1891_0m_a
_cod_depositor_comments 'Adding full bibliography for 4037807--4037815.cif.'
_cod_database_code 4037814
_shelx_shelxl_version_number 2016/6
_shelx_space_group_comment
;
The symmetry employed for this shelxl refinement is uniquely defined
by the following loop, which should always be used as a source of
symmetry information in preference to the above space-group names.
They are only intended as comments.
;
_shelx_estimated_absorpt_t_max 0.555
_shelx_estimated_absorpt_t_min 0.465
_olex2_refinement_description
;
1. Fixed Uiso
 At 1.2 times of:
  All C(H) groups, All C(H,H) groups
 At 1.5 times of:
  All C(H,H,H) groups
2. Uiso/Uaniso restraints and constraints
Uanis(C16) \\sim Ueq: with sigma of 0.01 and sigma for terminal atoms of 0.02
Uanis(C41) \\sim Ueq, Uanis(C44) \\sim Ueq, Uanis(F5) \\sim Ueq, Uanis(F1)
\\sim Ueq, Uanis(F2) \\sim Ueq, Uanis(C53) \\sim Ueq: with sigma of 0.01 and
sigma for terminal atoms of 0.02
Uanis(Cl4) \\sim Ueq, Uanis(Cl2) \\sim Ueq, Uanis(F1) \\sim Ueq: with sigma of
0.001 and sigma for terminal atoms of 0.002
3. Others
 Sof(I3A)=1-FVAR(1)
 Sof(I3)=FVAR(1)
 Sof(I4A)=1-FVAR(2)
 Sof(I4)=FVAR(2)
 Sof(I2A)=1-FVAR(3)
 Sof(I2)=FVAR(3)
 Sof(I1A)=1-FVAR(4)
 Sof(I1)=FVAR(4)
4.a Secondary CH2 refined with riding coordinates:
 C56(H56A,H56B), C54(H54A,H54B), C55(H55A,H55B), C53(H53A,H53B)
4.b Aromatic/amide H refined with riding coordinates:
 C22(H22), C31(H31), C27(H27), C26(H26), C5(H5), C25(H25), C45(H45), C39(H39),
 C29(H29), C7(H7), C37(H37), C43(H43), C32(H32), C30(H30), C13(H13), C11(H11)
4.c Idealised Me refined as rotating group:
 C17(H17A,H17B,H17C), C18(H18A,H18B,H18C), C20(H20A,H20B,H20C), C48(H48A,H48B,
 H48C), C49(H49A,H49B,H49C), C47(H47A,H47B,H47C), C15(H15A,H15B,H15C), C50(H50A,
 H50B,H50C), C52(H52A,H52B,H52C), C51(H51A,H51B,H51C), C19(H19A,H19B,H19C),
 C16(H16A,H16B,H16C)
;
_olex2_submission_special_instructions 'No special instructions were received'

loop_
_space_group_symop_operation_xyz
'x, y, z'
'-x, y+1/2, -z+1/2'
'-x, -y, -z'
'x, -y-1/2, z-1/2'

loop_
_atom_site_label
_atom_site_type_symbol
_atom_site_fract_x
_atom_site_fract_y
_atom_site_fract_z
_atom_site_U_iso_or_equiv
_atom_site_adp_type
_atom_site_occupancy
_atom_site_site_symmetry_order
_atom_site_calc_flag
_atom_site_refinement_flags_posn
_atom_site_refinement_flags_adp
_atom_site_refinement_flags_occupancy
_atom_site_disorder_assembly
_atom_site_disorder_group
I1 I 0.4275(10) 0.8970(8) 0.2585(7) 0.0260(15) Uani 0.42(8) 1 d . . P A 1
I3 I 1.0720(2) 1.3461(4) 0.2781(5) 0.0280(9) Uani 0.70(5) 1 d . . P B 1
I2 I 0.3749(5) 1.0547(7) 0.3855(5) 0.0325(10) Uani 0.47(5) 1 d . . P C 1
I4 I 1.1406(2) 1.1778(6) 0.3914(2) 0.0363(10) Uani 0.62(5) 1 d . . P D 1
Cl1 Cl 0.5642(3) 0.7389(3) 0.4172(3) 0.1030(18) Uani 1 1 d . . . . .
Cl8 Cl 0.1580(3) 1.1834(3) 0.0653(3) 0.0964(16) Uani 1 1 d . . . . .
Cl6 Cl 0.3380(3) 1.0655(3) 0.0954(3) 0.1082(19) Uani 1 1 d . . . . .
Cl5 Cl 0.2676(4) 1.0307(3) 0.2151(3) 0.118(2) Uani 1 1 d . . . . .
Cl2 Cl 0.5016(3) 0.8743(3) 0.4380(3) 0.1088(17) Uani 1 1 d . U . . .
Cl3 Cl 0.9478(4) 1.0066(4) -0.0917(3) 0.121(2) Uani 1 1 d . . . . .
Cl7 Cl 0.2148(4) 1.2287(4) 0.1935(4) 0.136(3) Uani 1 1 d . . . . .
N3 N 0.5181(4) 1.0963(4) 0.3222(4) 0.0241(16) Uani 1 1 d . . . . .
Cl4 Cl 1.0148(5) 1.1370(5) -0.0419(4) 0.157(3) Uani 1 1 d . U . . .
N1 N 0.5490(4) 1.0158(4) 0.2583(4) 0.0257(16) Uani 1 1 d . . . . .
N6 N 0.9920(4) 1.1386(4) 0.3287(4) 0.0290(17) Uani 1 1 d . . . . .
N4 N 0.9562(4) 1.2243(4) 0.2712(4) 0.0296(18) Uani 1 1 d . . . . .
N2 N 0.5700(4) 1.0794(4) 0.2801(4) 0.0265(16) Uani 1 1 d . . . . .
N5 N 0.9365(4) 1.1604(4) 0.2900(4) 0.0310(18) Uani 1 1 d . . . . .
N7 N 0.6414(5) 1.2756(5) 0.2479(5) 0.036(2) Uani 1 1 d . . . . .
N8 N 0.8620(5) 0.9672(5) 0.2316(5) 0.043(2) Uani 1 1 d . . . . .
C1AA C 0.4778(5) 1.2184(5) 0.3307(5) 0.0257(19) Uani 1 1 d . . . . .
C9 C 0.5962(5) 0.9800(5) 0.2118(5) 0.0255(19) Uani 1 1 d . . . . .
C21 C 0.7291(5) 1.1543(5) 0.2405(5) 0.0236(18) Uani 1 1 d . . . . .
C14 C 0.6427(5) 0.9282(6) 0.2354(5) 0.032(2) Uani 1 1 d . . . . .
C2 C 0.4656(5) 1.0453(5) 0.3269(5) 0.028(2) Uani 1 1 d . . . . .
F3 F 0.7058(6) 1.3193(6) 0.5316(4) 0.090(3) Uani 1 1 d . . . . .
C0AA C 0.5228(5) 1.1639(5) 0.3552(4) 0.0245(18) Uani 1 1 d . . . . .
F4 F 0.7241(6) 1.3654(6) 0.4319(4) 0.083(3) Uani 1 1 d . . . . .
C1 C 0.4854(5) 0.9926(5) 0.2849(5) 0.028(2) Uani 1 1 d . . . . .
F7 F 0.6703(6) 0.9466(5) 0.4648(5) 0.087(3) Uani 1 1 d . . . . .
C22 C 0.7248(5) 1.1932(5) 0.2976(5) 0.0270(19) Uani 1 1 d . . . . .
H22 H 0.752031 1.178373 0.335832 0.032 Uiso 1 1 calc R . . . .
C41 C 0.9077(5) 1.2633(5) 0.2263(5) 0.028(2) Uani 1 1 d . U . . .
C8 C 0.5716(6) 1.1713(5) 0.4088(5) 0.028(2) Uani 1 1 d . . . . .
C31 C 0.7857(5) 1.0450(5) 0.2916(5) 0.029(2) Uani 1 1 d . . . . .
H31 H 0.763299 1.055465 0.331555 0.035 Uiso 1 1 calc R . . . .
C40 C 0.9427(5) 1.0605(6) 0.4109(5) 0.032(2) Uani 1 1 d . . . . .
C28 C 0.7754(5) 1.0903(5) 0.2369(5) 0.0262(19) Uani 1 1 d . . . . .
C27 C 0.6880(5) 1.1786(5) 0.1854(5) 0.030(2) Uani 1 1 d . . . . .
H27 H 0.689889 1.154733 0.144617 0.036 Uiso 1 1 calc R . . . .
C46 C 0.8604(5) 1.3140(5) 0.2508(5) 0.030(2) Uani 1 1 d . . . . .
C26 C 0.6443(6) 1.2391(5) 0.1928(6) 0.036(2) Uani 1 1 d . . . . .
H26 H 0.615063 1.254929 0.156093 0.043 Uiso 1 1 calc R . . . .
C5 C 0.4837(6) 1.2844(5) 0.3640(5) 0.034(2) Uani 1 1 d . . . . .
H5 H 0.453809 1.323353 0.349596 0.041 Uiso 1 1 calc R . . . .
C35 C 0.9868(5) 1.0693(5) 0.3584(5) 0.030(2) Uani 1 1 d . . . . .
C4 C 1.0471(5) 1.1876(6) 0.3355(6) 0.036(2) Uani 1 1 d . . . . .
C42 C 0.9081(5) 1.2440(5) 0.1607(6) 0.032(2) Uani 1 1 d . . . . .
C44 C 0.8094(6) 1.3292(5) 0.1400(5) 0.033(2) Uani 1 1 d . U . . .
C25 C 0.6811(6) 1.2533(5) 0.2993(5) 0.033(2) Uani 1 1 d . . . . .
H25 H 0.679521 1.279565 0.338837 0.040 Uiso 1 1 calc R . . . .
C45 C 0.8112(5) 1.3460(5) 0.2051(5) 0.031(2) Uani 1 1 d . . . . .
H45 H 0.777774 1.380865 0.219860 0.038 Uiso 1 1 calc R . . . .
C3 C 1.0238(5) 1.2446(6) 0.2969(6) 0.035(2) Uani 1 1 d . . . . .
C39 C 0.9359(6) 0.9932(7) 0.4359(5) 0.041(3) Uani 1 1 d . . . . .
H39 H 0.905292 0.986473 0.471849 0.049 Uiso 1 1 calc R . . . .
C17 C 0.6469(6) 0.9059(6) 0.3063(5) 0.038(2) Uani 1 1 d . . . . .
H17A H 0.652304 0.948326 0.334012 0.058 Uiso 1 1 calc GR . . . .
H17B H 0.689389 0.874470 0.314204 0.058 Uiso 1 1 calc GR . . . .
H17C H 0.601606 0.880608 0.316644 0.058 Uiso 1 1 calc GR . . . .
C29 C 0.8083(6) 1.0710(6) 0.1794(6) 0.039(3) Uani 1 1 d . . . . .
H29 H 0.801850 1.099165 0.141073 0.046 Uiso 1 1 calc R . . . .
C10 C 0.5906(6) 1.0032(7) 0.1480(5) 0.039(2) Uani 1 1 d . . . . .
C6 C 0.5321(7) 1.2931(5) 0.4169(6) 0.038(3) Uani 1 1 d . . . . .
C7 C 0.5758(7) 1.2377(6) 0.4391(6) 0.040(3) Uani 1 1 d . . . . .
H7 H 0.609269 1.244810 0.475403 0.048 Uiso 1 1 calc R . . . .
C37 C 1.0176(6) 0.9448(6) 0.3577(5) 0.035(2) Uani 1 1 d . . . . .
H37 H 1.043670 0.905682 0.340251 0.042 Uiso 1 1 calc R . . . .
C36 C 1.0248(6) 1.0124(6) 0.3305(5) 0.036(2) Uani 1 1 d . . . . .
C43 C 0.8573(5) 1.2775(5) 0.1173(5) 0.033(2) Uani 1 1 d . . . . .
H43 H 0.855403 1.264870 0.072384 0.040 Uiso 1 1 calc R . . . .
C38 C 0.9719(6) 0.9339(6) 0.4109(5) 0.036(2) Uani 1 1 d . . . . .
B2 B 0.7438(7) 0.9305(11) 0.4815(9) 0.057(5) Uani 1 1 d . . . . .
C32 C 0.8292(5) 0.9850(5) 0.2856(6) 0.037(2) Uani 1 1 d . . . . .
H32 H 0.835920 0.954829 0.322560 0.045 Uiso 1 1 calc R . . . .
C18 C 0.4269(7) 1.2103(7) 0.2712(6) 0.047(3) Uani 1 1 d . . . . .
H18A H 0.454020 1.189159 0.235610 0.070 Uiso 1 1 calc GR . . . .
H18B H 0.408048 1.257199 0.257628 0.070 Uiso 1 1 calc GR . . . .
H18C H 0.385554 1.179278 0.281530 0.070 Uiso 1 1 calc GR . . . .
C20 C 0.6180(6) 1.1095(6) 0.4342(6) 0.040(3) Uani 1 1 d . . . . .
H20A H 0.586223 1.068246 0.441146 0.060 Uiso 1 1 calc GR . . . .
H20B H 0.643194 1.122987 0.475543 0.060 Uiso 1 1 calc GR . . . .
H20C H 0.654656 1.097358 0.402178 0.060 Uiso 1 1 calc GR . . . .
F8 F 0.7779(6) 0.9059(8) 0.4294(5) 0.109(4) Uani 1 1 d . . . . .
C48 C 0.7542(7) 1.3636(7) 0.0935(7) 0.053(3) Uani 1 1 d . . . . .
H48A H 0.706332 1.366348 0.113818 0.080 Uiso 1 1 calc GR . . . .
H48B H 0.749286 1.335148 0.053448 0.080 Uiso 1 1 calc GR . . . .
H48C H 0.770843 1.411729 0.082827 0.080 Uiso 1 1 calc GR . . . .
C49 C 0.8615(6) 1.3314(6) 0.3217(5) 0.039(2) Uani 1 1 d . . . . .
H49A H 0.859263 1.287262 0.347128 0.058 Uiso 1 1 calc GR . . . .
H49B H 0.818901 1.361368 0.330877 0.058 Uiso 1 1 calc GR . . . .
H49C H 0.907032 1.357080 0.333897 0.058 Uiso 1 1 calc GR . . . .
C47 C 0.9609(6) 1.1883(6) 0.1365(6) 0.042(3) Uani 1 1 d . . . . .
H47A H 1.011082 1.199292 0.153067 0.063 Uiso 1 1 calc GR . . . .
H47B H 0.959429 1.188443 0.088648 0.063 Uiso 1 1 calc GR . . . .
H47C H 0.946507 1.141188 0.152167 0.063 Uiso 1 1 calc GR . . . .
F6 F 0.7399(7) 0.8669(14) 0.5135(8) 0.184(9) Uani 1 1 d . . . . .
C30 C 0.8506(6) 1.0097(6) 0.1795(7) 0.048(3) Uani 1 1 d . . . . .
H30 H 0.873135 0.996885 0.140099 0.058 Uiso 1 1 calc R . . . .
C15 C 0.5378(7) 1.0594(8) 0.1236(6) 0.055(3) Uani 1 1 d . . . . .
H15A H 0.490395 1.037300 0.111038 0.082 Uiso 1 1 calc GR . . . .
H15B H 0.557787 1.083093 0.085515 0.082 Uiso 1 1 calc GR . . . .
H15C H 0.530742 1.094507 0.158116 0.082 Uiso 1 1 calc GR . . . .
C50 C 1.0707(7) 1.0228(7) 0.2703(6) 0.050(3) Uani 1 1 d . . . . .
H50A H 1.038285 1.021614 0.230914 0.075 Uiso 1 1 calc GR . . . .
H50B H 1.107322 0.984586 0.268315 0.075 Uiso 1 1 calc GR . . . .
H50C H 1.095956 1.068963 0.273197 0.075 Uiso 1 1 calc GR . . . .
C13 C 0.6886(6) 0.8971(7) 0.1906(6) 0.046(3) Uani 1 1 d . . . . .
H13 H 0.721207 0.860241 0.204938 0.055 Uiso 1 1 calc R . . . .
C52 C 0.8998(6) 1.1229(6) 0.4386(6) 0.039(2) Uani 1 1 d . . . . .
H52A H 0.932966 1.163578 0.445784 0.059 Uiso 1 1 calc GR . . . .
H52B H 0.879343 1.108743 0.480225 0.059 Uiso 1 1 calc GR . . . .
H52C H 0.859562 1.136271 0.407695 0.059 Uiso 1 1 calc GR . . . .
C51 C 0.9594(7) 0.8601(7) 0.4347(7) 0.054(3) Uani 1 1 d . . . . .
H51A H 0.941164 0.861799 0.478955 0.081 Uiso 1 1 calc GR . . . .
H51B H 1.005949 0.833502 0.435068 0.081 Uiso 1 1 calc GR . . . .
H51C H 0.922987 0.836263 0.405542 0.081 Uiso 1 1 calc GR . . . .
C12 C 0.6883(7) 0.9179(9) 0.1262(6) 0.056(4) Uani 1 1 d . . . . .
C11 C 0.6388(7) 0.9693(9) 0.1054(6) 0.060(4) Uani 1 1 d . . . . .
H11 H 0.636879 0.982588 0.060660 0.072 Uiso 1 1 calc R . . . .
F5 F 0.7742(10) 0.9625(9) 0.5266(7) 0.151(6) Uani 1 1 d . U . . .
C56 C 0.5735(9) 0.8102(9) 0.4678(7) 0.070(5) Uani 1 1 d . . . . .
H56A H 0.623273 0.831350 0.465489 0.084 Uiso 1 1 calc R . . . .
H56B H 0.565455 0.796135 0.513539 0.084 Uiso 1 1 calc R . . . .
C19 C 0.5373(9) 1.3660(7) 0.4498(7) 0.060(4) Uani 1 1 d . . . . .
H19A H 0.545251 1.402696 0.416893 0.090 Uiso 1 1 calc GR . . . .
H19B H 0.578549 1.366127 0.482209 0.090 Uiso 1 1 calc GR . . . .
H19C H 0.491281 1.375833 0.471590 0.090 Uiso 1 1 calc GR . . . .
C54 C 0.2252(10) 1.2323(9) 0.1109(13) 0.106(8) Uani 1 1 d . . . . .
H54A H 0.274594 1.213696 0.101146 0.127 Uiso 1 1 calc R . . . .
H54B H 0.222985 1.282714 0.096713 0.127 Uiso 1 1 calc R . . . .
F1 F 0.7891(10) 1.2781(10) 0.4671(9) 0.162(6) Uani 1 1 d . U . . .
C16 C 0.7400(10) 0.8822(11) 0.0788(8) 0.091(6) Uani 1 1 d . U . . .
H16A H 0.790334 0.881935 0.097945 0.136 Uiso 1 1 calc GR . . . .
H16B H 0.738834 0.908703 0.037578 0.136 Uiso 1 1 calc GR . . . .
H16C H 0.723743 0.833066 0.070542 0.136 Uiso 1 1 calc GR . . . .
F2 F 0.8029(11) 1.3819(12) 0.5159(10) 0.213(9) Uani 1 1 d . U . . .
B1 B 0.7577(12) 1.3371(12) 0.4864(9) 0.072(5) Uani 1 1 d . . . . .
C55 C 0.2669(12) 1.0195(11) 0.1336(13) 0.119(9) Uani 1 1 d . . . . .
H55A H 0.218815 1.035940 0.114562 0.143 Uiso 1 1 calc R . . . .
H55B H 0.271323 0.968007 0.123965 0.143 Uiso 1 1 calc R . . . .
C53 C 0.9401(13) 1.0752(13) -0.0347(12) 0.118(8) Uani 1 1 d . U . . .
H53A H 0.941243 1.055023 0.009976 0.142 Uiso 1 1 calc R . . . .
H53B H 0.892575 1.100262 -0.042329 0.142 Uiso 1 1 calc R . . . .
I3A I 1.0781(13) 1.3375(9) 0.2949(17) 0.038(3) Uani 0.30(5) 1 d . . P B 2
I4A I 1.1415(4) 1.1588(17) 0.3955(5) 0.051(2) Uani 0.38(5) 1 d . . P D 2
I2A I 0.3899(11) 1.0450(5) 0.3972(8) 0.037(2) Uani 0.53(5) 1 d . . P C 2
I1A I 0.4353(9) 0.8941(6) 0.2673(11) 0.0315(17) Uani 0.58(8) 1 d . . P A 2

loop_
_atom_site_aniso_label
_atom_site_aniso_U_11
_atom_site_aniso_U_22
_atom_site_aniso_U_33
_atom_site_aniso_U_23
_atom_site_aniso_U_13
_atom_site_aniso_U_12
I1 0.032(3) 0.0225(17) 0.024(3) -0.0041(12) 0.0026(17) -0.0025(19)
I3 0.0188(8) 0.0250(12) 0.0397(19) 0.0039(11) -0.0038(9) -0.0069(6)
I2 0.0294(18) 0.034(2) 0.0348(19) 0.0010(14) 0.0103(14) -0.0004(13)
I4 0.0216(10) 0.046(2) 0.0405(10) 0.0088(10) -0.0123(13) -0.0053(9)
Cl1 0.111(4) 0.108(4) 0.092(3) -0.053(3) 0.036(3) -0.042(3)
Cl8 0.070(3) 0.096(4) 0.125(4) -0.017(3) 0.019(3) 0.016(3)
Cl6 0.068(3) 0.127(5) 0.131(5) 0.035(4) 0.020(3) -0.003(3)
Cl5 0.126(5) 0.100(4) 0.131(5) 0.030(4) 0.043(4) 0.017(4)
Cl2 0.107(2) 0.118(2) 0.102(2) 0.0096(18) 0.0096(17) 0.0058(18)
Cl3 0.159(6) 0.112(5) 0.092(4) 0.007(3) -0.004(4) 0.036(4)
Cl7 0.128(5) 0.133(6) 0.148(6) -0.055(5) 0.025(4) -0.020(4)
N3 0.032(4) 0.014(3) 0.027(4) -0.001(3) 0.007(3) -0.004(3)
Cl4 0.156(3) 0.162(3) 0.153(3) 0.0000(19) 0.0061(19) -0.0051(19)
N1 0.027(4) 0.024(4) 0.027(4) -0.004(3) 0.004(3) -0.007(3)
N6 0.027(4) 0.031(4) 0.030(4) -0.005(3) 0.005(3) -0.002(3)
N4 0.021(4) 0.026(4) 0.042(5) -0.010(4) -0.002(3) -0.004(3)
N2 0.032(4) 0.021(4) 0.026(4) 0.000(3) 0.003(3) -0.008(3)
N5 0.028(4) 0.024(4) 0.041(5) 0.007(4) -0.003(3) -0.004(3)
N7 0.037(5) 0.025(4) 0.047(5) 0.006(4) 0.014(4) 0.010(4)
N8 0.029(5) 0.027(5) 0.075(7) 0.007(5) 0.011(5) 0.009(4)
C1AA 0.036(5) 0.013(4) 0.027(5) 0.004(3) -0.003(4) -0.005(4)
C9 0.028(5) 0.023(4) 0.026(5) -0.001(4) 0.008(4) -0.007(4)
C21 0.017(4) 0.019(4) 0.034(5) 0.007(4) 0.003(3) -0.001(3)
C14 0.025(5) 0.035(5) 0.037(6) -0.007(4) -0.003(4) -0.004(4)
C2 0.027(5) 0.026(5) 0.030(5) -0.006(4) 0.010(4) -0.009(4)
F3 0.115(8) 0.102(8) 0.052(5) -0.014(5) 0.015(5) -0.024(7)
C0AA 0.032(5) 0.017(4) 0.025(4) -0.006(3) 0.008(4) -0.005(4)
F4 0.101(7) 0.093(7) 0.056(5) 0.019(5) 0.009(5) 0.024(6)
C1 0.027(5) 0.015(4) 0.043(6) 0.000(4) 0.006(4) -0.004(4)
F7 0.086(7) 0.065(6) 0.112(8) 0.019(6) 0.035(6) 0.009(5)
C22 0.029(5) 0.018(4) 0.035(5) 0.005(4) 0.006(4) 0.001(4)
C41 0.023(4) 0.020(4) 0.041(5) -0.003(4) 0.003(4) 0.006(3)
C8 0.037(5) 0.018(4) 0.029(5) 0.002(4) 0.005(4) -0.004(4)
C31 0.020(4) 0.021(4) 0.045(6) 0.004(4) -0.005(4) 0.000(4)
C40 0.026(5) 0.035(5) 0.034(5) -0.003(4) -0.005(4) 0.001(4)
C28 0.023(4) 0.016(4) 0.040(5) 0.001(4) 0.003(4) -0.001(3)
C27 0.036(5) 0.015(4) 0.040(6) 0.005(4) 0.007(4) 0.002(4)
C46 0.025(4) 0.017(4) 0.050(6) 0.000(4) 0.013(4) -0.003(4)
C26 0.031(5) 0.027(5) 0.048(6) 0.014(5) -0.001(4) 0.004(4)
C5 0.056(7) 0.010(4) 0.037(6) -0.003(4) 0.011(5) -0.004(4)
C35 0.032(5) 0.026(5) 0.030(5) 0.009(4) -0.003(4) 0.003(4)
C4 0.022(5) 0.038(6) 0.048(6) -0.004(5) 0.004(4) -0.006(4)
C42 0.027(5) 0.017(4) 0.053(6) -0.001(4) 0.009(4) -0.005(4)
C44 0.031(5) 0.026(4) 0.044(5) 0.011(4) 0.006(4) -0.002(4)
C25 0.033(5) 0.025(5) 0.043(6) -0.002(4) 0.012(4) -0.004(4)
C45 0.031(5) 0.019(4) 0.045(6) 0.003(4) 0.012(4) 0.002(4)
C3 0.022(5) 0.036(6) 0.047(6) -0.005(5) 0.001(4) -0.004(4)
C39 0.033(5) 0.062(8) 0.027(5) 0.005(5) 0.003(4) -0.002(5)
C17 0.041(6) 0.039(6) 0.036(6) -0.001(5) -0.003(5) -0.001(5)
C29 0.029(5) 0.027(5) 0.062(7) 0.002(5) 0.016(5) -0.003(4)
C10 0.036(6) 0.051(7) 0.029(5) 0.001(5) 0.006(4) 0.003(5)
C6 0.057(7) 0.018(5) 0.041(6) -0.007(4) 0.014(5) -0.009(5)
C7 0.053(7) 0.030(5) 0.037(6) -0.008(5) -0.004(5) -0.013(5)
C37 0.038(6) 0.030(5) 0.037(6) 0.008(4) 0.004(4) 0.005(4)
C36 0.035(5) 0.040(6) 0.035(6) 0.013(5) 0.008(4) 0.007(5)
C43 0.030(5) 0.030(5) 0.040(6) 0.009(4) 0.009(4) -0.001(4)
C38 0.035(5) 0.036(6) 0.037(6) 0.008(5) 0.002(4) 0.002(4)
B2 0.020(6) 0.089(13) 0.061(10) -0.044(9) 0.006(6) -0.009(7)
C32 0.027(5) 0.023(5) 0.061(7) 0.011(5) -0.004(5) 0.001(4)
C18 0.053(7) 0.039(6) 0.047(7) -0.004(5) -0.013(6) 0.006(6)
C20 0.040(6) 0.027(5) 0.052(7) -0.003(5) -0.006(5) 0.016(5)
F8 0.089(7) 0.166(12) 0.072(7) -0.048(7) 0.001(6) 0.007(8)
C48 0.052(7) 0.054(8) 0.055(8) 0.017(6) 0.006(6) 0.015(6)
C49 0.035(5) 0.036(6) 0.045(6) 0.000(5) 0.006(5) 0.001(5)
C47 0.046(6) 0.031(5) 0.050(7) -0.016(5) 0.016(5) -0.004(5)
F6 0.055(7) 0.35(3) 0.144(14) 0.025(16) -0.025(8) -0.015(12)
C30 0.041(6) 0.038(6) 0.068(8) 0.003(6) 0.027(6) 0.013(5)
C15 0.050(7) 0.069(9) 0.044(7) 0.016(6) -0.004(6) 0.017(7)
C50 0.064(8) 0.052(7) 0.035(6) 0.006(5) 0.021(6) 0.012(6)
C13 0.038(6) 0.053(7) 0.046(7) -0.013(6) -0.003(5) 0.003(5)
C52 0.039(6) 0.036(6) 0.043(6) -0.013(5) 0.006(5) -0.004(5)
C51 0.048(7) 0.053(8) 0.062(8) 0.023(7) 0.007(6) 0.004(6)
C12 0.051(7) 0.088(11) 0.029(6) -0.020(6) 0.002(5) 0.021(7)
C11 0.049(7) 0.099(12) 0.033(6) -0.010(7) 0.016(5) 0.010(8)
F5 0.181(12) 0.147(11) 0.122(10) -0.046(9) -0.028(9) 0.038(10)
C56 0.080(11) 0.083(11) 0.049(8) -0.025(8) 0.023(7) -0.018(9)
C19 0.094(11) 0.039(7) 0.047(7) -0.019(6) 0.010(7) -0.004(7)
C54 0.064(11) 0.049(10) 0.20(3) 0.023(13) 0.013(13) 0.004(8)
F1 0.163(6) 0.162(6) 0.160(6) 0.002(2) 0.009(2) 0.004(2)
C16 0.084(10) 0.130(14) 0.059(9) -0.026(9) 0.014(8) 0.045(10)
F2 0.192(13) 0.242(16) 0.202(14) -0.030(12) -0.021(11) -0.137(12)
B1 0.086(13) 0.076(13) 0.052(10) -0.003(9) -0.017(9) -0.022(11)
C55 0.099(15) 0.068(12) 0.19(3) -0.031(15) 0.020(16) -0.045(12)
C53 0.121(11) 0.123(11) 0.111(11) -0.003(9) 0.006(8) -0.010(9)
I3A 0.036(3) 0.026(3) 0.051(7) 0.005(3) 0.008(4) -0.011(2)
I4A 0.039(2) 0.063(7) 0.050(2) 0.007(3) 0.012(2) -0.002(2)
I2A 0.048(4) 0.0211(16) 0.045(3) -0.0027(16) 0.027(3) -0.0071(18)
I1A 0.027(2) 0.0191(16) 0.049(4) -0.010(2) 0.009(3) -0.0107(14)

loop_
_atom_type_symbol
_atom_type_description
_atom_type_scat_dispersion_real
_atom_type_scat_dispersion_imag
_atom_type_scat_source
C C 0.0033 0.0016 'International Tables Vol C Tables 4.2.6.8 and 6.1.1.4'
H H 0.0000 0.0000 'International Tables Vol C Tables 4.2.6.8 and 6.1.1.4'
B B 0.0013 0.0007 'International Tables Vol C Tables 4.2.6.8 and 6.1.1.4'
Cl Cl 0.1484 0.1585 'International Tables Vol C Tables 4.2.6.8 and 6.1.1.4'
F F 0.0171 0.0103 'International Tables Vol C Tables 4.2.6.8 and 6.1.1.4'
I I -0.4742 1.8119 'International Tables Vol C Tables 4.2.6.8 and 6.1.1.4'
N N 0.0061 0.0033 'International Tables Vol C Tables 4.2.6.8 and 6.1.1.4'

loop_
_geom_angle_atom_site_label_1
_geom_angle_atom_site_label_2
_geom_angle_atom_site_label_3
_geom_angle
N2 N3 C2 113.1(7)
N2 N3 C0AA 118.8(7)
C2 N3 C0AA 128.1(8)
N2 N1 C9 117.6(7)
N2 N1 C1 112.9(8)
C1 N1 C9 129.6(8)
N5 N6 C35 118.1(8)
N5 N6 C4 113.1(9)
C4 N6 C35 128.8(9)
N5 N4 C41 118.9(8)
N5 N4 C3 113.1(9)
C3 N4 C41 128.0(9)
N1 N2 N3 103.3(7)
N4 N5 N6 104.3(8)
C25 N7 C26 118.5(9)
C32 N8 C30 117.1(9)
C0AA C1AA C5 116.0(9)
C0AA C1AA C18 123.3(9)
C5 C1AA C18 120.7(9)
C14 C9 N1 117.6(8)
C14 C9 C10 125.6(9)
C10 C9 N1 116.8(9)
C22 C21 C28 121.7(8)
C22 C21 C27 117.6(8)
C27 C21 C28 120.7(9)
C9 C14 C17 123.0(9)
C9 C14 C13 116.2(10)
C13 C14 C17 120.8(10)
N3 C2 I2 123.6(7)
N3 C2 C1 105.2(8)
N3 C2 I2A 123.3(7)
C1 C2 I2 131.1(7)
C1 C2 I2A 130.3(7)
C1AA C0AA N3 117.3(8)
C8 C0AA N3 118.9(8)
C8 C0AA C1AA 123.8(8)
N1 C1 I1 125.5(8)
N1 C1 I1A 125.6(7)
C2 C1 I1 128.8(8)
C2 C1 N1 105.6(8)
C2 C1 I1A 128.7(8)
C21 C22 H22 119.9
C25 C22 C21 120.3(9)
C25 C22 H22 119.9
C46 C41 N4 119.1(9)
C46 C41 C42 123.7(9)
C42 C41 N4 117.1(8)
C0AA C8 C7 117.6(9)
C0AA C8 C20 121.5(9)
C7 C8 C20 120.9(10)
C28 C31 H31 120.8
C32 C31 H31 120.8
C32 C31 C28 118.4(10)
C35 C40 C52 121.3(10)
C39 C40 C35 117.8(10)
C39 C40 C52 120.8(10)
C31 C28 C21 120.6(9)
C29 C28 C21 121.5(9)
C29 C28 C31 117.9(9)
C21 C27 H27 121.2
C26 C27 C21 117.5(10)
C26 C27 H27 121.2
C41 C46 C45 116.0(10)
C41 C46 C49 121.3(10)
C45 C46 C49 122.8(9)
N7 C26 C27 123.8(10)
N7 C26 H26 118.1
C27 C26 H26 118.1
C1AA C5 H5 119.5
C6 C5 C1AA 121.1(10)
C6 C5 H5 119.5
C40 C35 N6 119.2(9)
C40 C35 C36 122.5(9)
C36 C35 N6 118.2(9)
N6 C4 I4 126.5(9)
N6 C4 C3 104.8(9)
N6 C4 I4A 117.2(11)
C3 C4 I4 128.7(8)
C3 C4 I4A 138.0(11)
C41 C42 C43 117.7(9)
C41 C42 C47 121.5(10)
C43 C42 C47 120.7(10)
C45 C44 C43 119.7(10)
C45 C44 C48 120.6(10)
C43 C44 C48 119.7(11)
N7 C25 C22 122.3(10)
N7 C25 H25 118.8
C22 C25 H25 118.8
C46 C45 H45 118.6
C44 C45 C46 122.8(9)
C44 C45 H45 118.6
N4 C3 I3 123.1(8)
N4 C3 C4 104.6(9)
N4 C3 I3A 131.9(13)
C4 C3 I3 132.3(8)
C4 C3 I3A 122.9(14)
C40 C39 H39 118.4
C40 C39 C38 123.1(10)
C38 C39 H39 118.4
C14 C17 H17A 109.5
C14 C17 H17B 109.5
C14 C17 H17C 109.5
H17A C17 H17B 109.5
H17A C17 H17C 109.5
H17B C17 H17C 109.5
C28 C29 H29 120.9
C30 C29 C28 118.3(11)
C30 C29 H29 120.9
C9 C10 C15 124.1(10)
C9 C10 C11 115.0(11)
C11 C10 C15 121.0(11)
C5 C6 C19 118.6(11)
C7 C6 C5 120.9(9)
C7 C6 C19 120.5(11)
C8 C7 H7 119.7
C6 C7 C8 120.6(10)
C6 C7 H7 119.7
C36 C37 H37 119.8
C36 C37 C38 120.5(10)
C38 C37 H37 119.8
C35 C36 C50 121.6(10)
C37 C36 C35 118.3(9)
C37 C36 C50 120.1(10)
C42 C43 H43 119.9
C44 C43 C42 120.2(10)
C44 C43 H43 119.9
C39 C38 C37 117.8(10)
C39 C38 C51 122.8(10)
C37 C38 C51 119.2(10)
F8 B2 F7 110.4(13)
F8 B2 F6 96.7(16)
F6 B2 F7 103.9(13)
F5 B2 F7 118.6(14)
F5 B2 F8 124.5(14)
F5 B2 F6 95.5(18)
N8 C32 C31 124.0(10)
N8 C32 H32 118.0
C31 C32 H32 118.0
C1AA C18 H18A 109.5
C1AA C18 H18B 109.5
C1AA C18 H18C 109.5
H18A C18 H18B 109.5
H18A C18 H18C 109.5
H18B C18 H18C 109.5
C8 C20 H20A 109.5
C8 C20 H20B 109.5
C8 C20 H20C 109.5
H20A C20 H20B 109.5
H20A C20 H20C 109.5
H20B C20 H20C 109.5
C44 C48 H48A 109.5
C44 C48 H48B 109.5
C44 C48 H48C 109.5
H48A C48 H48B 109.5
H48A C48 H48C 109.5
H48B C48 H48C 109.5
C46 C49 H49A 109.5
C46 C49 H49B 109.5
C46 C49 H49C 109.5
H49A C49 H49B 109.5
H49A C49 H49C 109.5
H49B C49 H49C 109.5
C42 C47 H47A 109.5
C42 C47 H47B 109.5
C42 C47 H47C 109.5
H47A C47 H47B 109.5
H47A C47 H47C 109.5
H47B C47 H47C 109.5
N8 C30 C29 124.2(11)
N8 C30 H30 117.9
C29 C30 H30 117.9
C10 C15 H15A 109.5
C10 C15 H15B 109.5
C10 C15 H15C 109.5
H15A C15 H15B 109.5
H15A C15 H15C 109.5
H15B C15 H15C 109.5
C36 C50 H50A 109.5
C36 C50 H50B 109.5
C36 C50 H50C 109.5
H50A C50 H50B 109.5
H50A C50 H50C 109.5
H50B C50 H50C 109.5
C14 C13 H13 118.8
C12 C13 C14 122.4(12)
C12 C13 H13 118.8
C40 C52 H52A 109.5
C40 C52 H52B 109.5
C40 C52 H52C 109.5
H52A C52 H52B 109.5
H52A C52 H52C 109.5
H52B C52 H52C 109.5
C38 C51 H51A 109.5
C38 C51 H51B 109.5
C38 C51 H51C 109.5
H51A C51 H51B 109.5
H51A C51 H51C 109.5
H51B C51 H51C 109.5
C13 C12 C11 118.2(11)
C13 C12 C16 120.4(13)
C11 C12 C16 121.3(13)
C10 C11 H11 118.7
C12 C11 C10 122.6(12)
C12 C11 H11 118.7
Cl1 C56 Cl2 105.0(9)
Cl1 C56 H56A 110.8
Cl1 C56 H56B 110.8
Cl2 C56 H56A 110.8
Cl2 C56 H56B 110.8
H56A C56 H56B 108.8
C6 C19 H19A 109.5
C6 C19 H19B 109.5
C6 C19 H19C 109.5
H19A C19 H19B 109.5
H19A C19 H19C 109.5
H19B C19 H19C 109.5
Cl8 C54 H54A 108.8
Cl8 C54 H54B 108.8
Cl7 C54 Cl8 113.7(11)
Cl7 C54 H54A 108.8
Cl7 C54 H54B 108.8
H54A C54 H54B 107.7
C12 C16 H16A 109.5
C12 C16 H16B 109.5
C12 C16 H16C 109.5
H16A C16 H16B 109.5
H16A C16 H16C 109.5
H16B C16 H16C 109.5
F4 B1 F3 110.4(17)
F1 B1 F3 108.3(18)
F1 B1 F4 105.5(16)
F2 B1 F3 106.1(17)
F2 B1 F4 112.3(19)
F2 B1 F1 114(2)
Cl6 C55 H55A 108.8
Cl6 C55 H55B 108.8
Cl5 C55 Cl6 113.8(11)
Cl5 C55 H55A 108.8
Cl5 C55 H55B 108.8
H55A C55 H55B 107.7
Cl3 C53 Cl4 109.9(13)
Cl3 C53 H53A 109.7
Cl3 C53 H53B 109.7
Cl4 C53 H53A 109.7
Cl4 C53 H53B 109.7
H53A C53 H53B 108.2

loop_
_geom_bond_atom_site_label_1
_geom_bond_atom_site_label_2
_geom_bond_distance
I1 C1 2.137(17)
I3 C3 2.137(14)
I2 C2 2.086(12)
I4 C4 2.016(11)
Cl1 C56 1.696(15)
Cl8 C54 1.76(2)
Cl6 C55 1.76(2)
Cl5 C55 1.68(3)
Cl2 C56 1.859(19)
Cl3 C53 1.75(2)
Cl7 C54 1.71(3)
N3 N2 1.342(11)
N3 C2 1.358(11)
N3 C0AA 1.437(11)
Cl4 C53 1.79(2)
N1 N2 1.324(10)
N1 C9 1.470(12)
N1 C1 1.368(12)
N6 N5 1.321(11)
N6 C35 1.442(12)
N6 C4 1.363(13)
N4 N5 1.313(11)
N4 C41 1.445(13)
N4 C3 1.370(12)
N7 C26 1.325(14)
N7 C25 1.319(14)
N8 C32 1.321(15)
N8 C30 1.343(16)
C1AA C0AA 1.391(13)
C1AA C5 1.415(12)
C1AA C18 1.507(14)
C9 C14 1.365(14)
C9 C10 1.377(14)
C21 C22 1.384(13)
C21 C28 1.470(12)
C21 C27 1.403(13)
C14 C17 1.509(15)
C14 C13 1.393(15)
C2 C1 1.367(13)
C2 I2A 2.033(11)
F3 B1 1.39(2)
C0AA C8 1.390(13)
F4 B1 1.36(2)
C1 I1A 2.085(13)
F7 B2 1.397(18)
C22 H22 0.9500
C22 C25 1.381(13)
C41 C46 1.390(12)
C41 C42 1.394(15)
C8 C7 1.393(14)
C8 C20 1.512(13)
C31 H31 0.9500
C31 C28 1.414(13)
C31 C32 1.382(13)
C40 C35 1.377(14)
C40 C39 1.370(16)
C40 C52 1.528(14)
C28 C29 1.390(15)
C27 H27 0.9500
C27 C26 1.396(13)
C46 C45 1.403(15)
C46 C49 1.489(15)
C26 H26 0.9500
C5 H5 0.9500
C5 C6 1.376(16)
C35 C36 1.405(15)
C4 C3 1.386(16)
C4 I4A 2.136(19)
C42 C43 1.403(15)
C42 C47 1.515(14)
C44 C45 1.369(15)
C44 C43 1.396(14)
C44 C48 1.501(15)
C25 H25 0.9500
C45 H45 0.9500
C3 I3A 2.005(16)
C39 H39 0.9500
C39 C38 1.397(16)
C17 H17A 0.9800
C17 H17B 0.9800
C17 H17C 0.9800
C29 H29 0.9500
C29 C30 1.383(15)
C10 C15 1.497(16)
C10 C11 1.411(16)
C6 C7 1.373(16)
C6 C19 1.527(15)
C7 H7 0.9500
C37 H37 0.9500
C37 C36 1.395(14)
C37 C38 1.413(14)
C36 C50 1.529(14)
C43 H43 0.9500
C38 C51 1.489(16)
B2 F8 1.338(17)
B2 F6 1.37(3)
B2 F5 1.217(19)
C32 H32 0.9500
C18 H18A 0.9800
C18 H18B 0.9800
C18 H18C 0.9800
C20 H20A 0.9800
C20 H20B 0.9800
C20 H20C 0.9800
C48 H48A 0.9800
C48 H48B 0.9800
C48 H48C 0.9800
C49 H49A 0.9800
C49 H49B 0.9800
C49 H49C 0.9800
C47 H47A 0.9800
C47 H47B 0.9800
C47 H47C 0.9800
C30 H30 0.9500
C15 H15A 0.9800
C15 H15B 0.9800
C15 H15C 0.9800
C50 H50A 0.9800
C50 H50B 0.9800
C50 H50C 0.9800
C13 H13 0.9500
C13 C12 1.374(18)
C52 H52A 0.9800
C52 H52B 0.9800
C52 H52C 0.9800
C51 H51A 0.9800
C51 H51B 0.9800
C51 H51C 0.9800
C12 C11 1.37(2)
C12 C16 1.532(17)
C11 H11 0.9500
C56 H56A 0.9900
C56 H56B 0.9900
C19 H19A 0.9800
C19 H19B 0.9800
C19 H19C 0.9800
C54 H54A 0.9900
C54 H54B 0.9900
F1 B1 1.31(3)
C16 H16A 0.9800
C16 H16B 0.9800
C16 H16C 0.9800
F2 B1 1.31(2)
C55 H55A 0.9900
C55 H55B 0.9900
C53 H53A 0.9900
C53 H53B 0.9900

loop_
_smtbx_masks_void_nr
_smtbx_masks_void_average_x
_smtbx_masks_void_average_y
_smtbx_masks_void_average_z
_smtbx_masks_void_volume
_smtbx_masks_void_count_electrons
1 0.315 0.230 0.376 17.8 1.3
2 0.315 0.270 0.876 17.8 1.7
3 0.685 0.730 0.124 17.8 1.3
4 0.685 0.770 0.624 17.8 1.6
